data_4328678
loop_
_publ_author_name
'Christopher C. Scarborough'
'Kyle M. Lancaster'
'Serena DeBeer'
'Thomas Weyherm\"uller'
'Stephen Sproules'
'Karl Wieghardt'

_publ_section_title
;
 Experimental Fingerprints for Redox-Active Terpyridine in
 [Cr(tpy)2](PF6)n (n = 3-0), and the Remarkable Electronic Structure of
 [Cr(tpy)2]1-
;
_journal_name_full 'Inorganic Chemistry'
_journal_page_first 3718
_journal_page_last 3732
_journal_paper_doi 10.1021/ic2027219
_journal_volume 51
_journal_year 2012
_chemical_formula_moiety 'C30 H22 Cr N6, 2(F6 P), 2(C2 H3 N)'
_chemical_formula_sum 'C34 H28 Cr F12 N8 P2'
_chemical_formula_weight 890.58
_chemical_name_systematic
; 
 ? 
;
_space_group_IT_number 76
_symmetry_cell_setting tetragonal
_symmetry_space_group_name_Hall 'P 4w'
_symmetry_space_group_name_H-M 'P 41'
_atom_sites_solution_hydrogens geom
_atom_sites_solution_primary direct
_atom_sites_solution_secondary difmap
_audit_creation_method SHELXL-97
_cell_angle_alpha 90.00
_cell_angle_beta 90.00
_cell_angle_gamma 90.00
_cell_formula_units_Z 8
_cell_length_a 12.3886(14)
_cell_length_b 12.3886(14)
_cell_length_c 48.243(6)
_cell_measurement_reflns_used 54498
_cell_measurement_temperature 100(2)
_cell_measurement_theta_max 27.9998
_cell_measurement_theta_min 2.6364
_cell_volume 7404.2(15)
_computing_cell_refinement 'DENZO (Bruker AXS, 2006)'
_computing_data_collection 'DATCOL (Bruker AXS, 2006)'
_computing_data_reduction 'DENZO (Bruker AXS, 2006)'
_computing_structure_refinement 'SHELXL-97 (Sheldrick, 1997)'
_computing_structure_solution 'SHELXS-97 (Sheldrick, 1990)'
_diffrn_ambient_temperature 100(2)
_diffrn_detector_area_resol_mean 66.67
_diffrn_measured_fraction_theta_full 0.993
_diffrn_measured_fraction_theta_max 0.993
_diffrn_measurement_device_type 'Bruker AXS Enraf-Nonius KappaCCD'
_diffrn_measurement_method 'CCD \f- and \w-scans'
_diffrn_radiation_monochromator graphite
_diffrn_radiation_source 'fine-focus sealed tube'
_diffrn_radiation_type MoK\a
_diffrn_radiation_wavelength 0.71073
_diffrn_reflns_av_R_equivalents 0.0675
_diffrn_reflns_av_sigmaI/netI 0.0958
_diffrn_reflns_limit_h_max 16
_diffrn_reflns_limit_h_min -16
_diffrn_reflns_limit_k_max 16
_diffrn_reflns_limit_k_min -15
_diffrn_reflns_limit_l_max 62
_diffrn_reflns_limit_l_min -62
_diffrn_reflns_number 40737
_diffrn_reflns_theta_full 27.49
_diffrn_reflns_theta_max 27.49
_diffrn_reflns_theta_min 2.65
_exptl_absorpt_coefficient_mu 0.495
_exptl_absorpt_correction_T_max 0.98939
_exptl_absorpt_correction_T_min 0.96317
_exptl_absorpt_correction_type gaussian
_exptl_absorpt_process_details 'SADABS (Bruker AXS, 2008)'
_exptl_crystal_colour black
_exptl_crystal_density_diffrn 1.598
_exptl_crystal_description platelet
_exptl_crystal_F_000 3600
_exptl_crystal_size_max 0.30
_exptl_crystal_size_mid 0.18
_exptl_crystal_size_min 0.05
_refine_diff_density_max 0.506
_refine_diff_density_min -0.706
_refine_diff_density_rms 0.079
_refine_ls_abs_structure_details 'Flack H D (1983), Acta Cryst. A39, 876-881'
_refine_ls_abs_structure_Flack 0.006(19)
_refine_ls_extinction_method none
_refine_ls_goodness_of_fit_ref 1.072
_refine_ls_hydrogen_treatment constr
_refine_ls_matrix_type full
_refine_ls_number_parameters 1089
_refine_ls_number_reflns 16282
_refine_ls_number_restraints 22
_refine_ls_restrained_S_all 1.071
_refine_ls_R_factor_all 0.0997
_refine_ls_R_factor_gt 0.0571
_refine_ls_shift/su_max 0.002
_refine_ls_shift/su_mean 0.000
_refine_ls_structure_factor_coef Fsqd
_refine_ls_weighting_details 'calc w=1/[\s^2^(Fo^2^)+(0.0147P)^2^+8.8953P] where P=(Fo^2^+2Fc^2^)/3'
_refine_ls_weighting_scheme calc
_refine_ls_wR_factor_gt 0.0981
_refine_ls_wR_factor_ref 0.1147
_reflns_number_gt 11735
_reflns_number_total 16282
_reflns_threshold_expression >2sigma(I)
_cod_data_source_file ic2027219_si_002_1.cif
_cod_data_source_block 2
_cod_database_code 4328678

loop_
_symmetry_equiv_pos_as_xyz
'x, y, z'
'-x, -y, z+1/2'
'-y, x, z+1/4'
'y, -x, z+3/4'

loop_
_atom_site_label
_atom_site_type_symbol
_atom_site_fract_x
_atom_site_fract_y
_atom_site_fract_z
_atom_site_U_iso_or_equiv
_atom_site_adp_type
_atom_site_occupancy
_atom_site_symmetry_multiplicity
_atom_site_calc_flag
_atom_site_refinement_flags
_atom_site_disorder_assembly
_atom_site_disorder_group
Cr1 Cr 0.07089(5) 0.57016(5) 0.023254(14) 0.01344(15) Uani 1 1 d . . .
N1 N 0.2235(3) 0.5104(3) 0.02566(8) 0.0156(8) Uani 1 1 d . . .
C2 C 0.2872(4) 0.4815(3) 0.00413(11) 0.0218(11) Uani 1 1 d . . .
H2 H 0.2585 0.4861 -0.0141 0.026 Uiso 1 1 calc R . .
C3 C 0.3919(4) 0.4456(4) 0.00746(11) 0.0269(12) Uani 1 1 d . . .
H3 H 0.4344 0.4264 -0.0082 0.032 Uiso 1 1 calc R . .
C4 C 0.4342(4) 0.4380(4) 0.03403(14) 0.0291(12) Uani 1 1 d . . .
H4 H 0.5063 0.4144 0.0368 0.035 Uiso 1 1 calc R . .
C5 C 0.3702(4) 0.4652(4) 0.05659(11) 0.0240(11) Uani 1 1 d . . .
H5 H 0.3982 0.4600 0.0749 0.029 Uiso 1 1 calc R . .
C6 C 0.2645(4) 0.5000(3) 0.05226(10) 0.0191(10) Uani 1 1 d . . .
C7 C 0.1871(4) 0.5281(4) 0.07352(10) 0.0184(10) Uani 1 1 d . . .
C8 C 0.2011(4) 0.5204(4) 0.10219(10) 0.0259(11) Uani 1 1 d . . .
H8 H 0.2674 0.4950 0.1096 0.031 Uiso 1 1 calc R . .
C9 C 0.1172(4) 0.5502(4) 0.11976(11) 0.0319(13) Uani 1 1 d . . .
H9 H 0.1260 0.5457 0.1393 0.038 Uiso 1 1 calc R . .
C10 C 0.0195(4) 0.5868(4) 0.10847(10) 0.0289(12) Uani 1 1 d . . .
H10 H -0.0379 0.6082 0.1203 0.035 Uiso 1 1 calc R . .
C11 C 0.0073(4) 0.5915(4) 0.08014(10) 0.0193(10) Uani 1 1 d . . .
N12 N 0.0903(3) 0.5622(3) 0.06260(8) 0.0155(8) Uani 1 1 d . . .
C13 C -0.0870(4) 0.6276(4) 0.06498(10) 0.0190(10) Uani 1 1 d . . .
C14 C -0.1852(4) 0.6610(4) 0.07699(11) 0.0262(11) Uani 1 1 d . . .
H14 H -0.1940 0.6606 0.0965 0.031 Uiso 1 1 calc R . .
C15 C -0.2682(4) 0.6942(4) 0.06004(11) 0.0251(11) Uani 1 1 d . . .
H15 H -0.3354 0.7153 0.0678 0.030 Uiso 1 1 calc R . .
C16 C -0.2534(4) 0.6969(4) 0.03143(10) 0.0222(11) Uani 1 1 d . . .
H16 H -0.3100 0.7203 0.0196 0.027 Uiso 1 1 calc R . .
C17 C -0.1558(3) 0.6653(3) 0.02062(10) 0.0178(10) Uani 1 1 d . . .
H17 H -0.1455 0.6683 0.0011 0.021 Uiso 1 1 calc R . .
N18 N -0.0741(3) 0.6300(3) 0.03674(8) 0.0152(8) Uani 1 1 d . . .
N21 N 0.1253(3) 0.7237(3) 0.01465(8) 0.0150(8) Uani 1 1 d . . .
C22 C 0.1669(4) 0.7934(4) 0.03308(10) 0.0192(10) Uani 1 1 d . . .
H22 H 0.1725 0.7718 0.0519 0.023 Uiso 1 1 calc R . .
C23 C 0.2018(4) 0.8947(4) 0.02579(11) 0.0215(11) Uani 1 1 d . . .
H23 H 0.2309 0.9421 0.0394 0.026 Uiso 1 1 calc R . .
C24 C 0.1940(4) 0.9270(4) -0.00166(11) 0.0244(11) Uani 1 1 d . . .
H24 H 0.2177 0.9966 -0.0072 0.029 Uiso 1 1 calc R . .
C25 C 0.1509(4) 0.8558(4) -0.02094(11) 0.0241(11) Uani 1 1 d . . .
H25 H 0.1446 0.8767 -0.0398 0.029 Uiso 1 1 calc R . .
C26 C 0.1173(3) 0.7549(3) -0.01257(9) 0.0156(9) Uani 1 1 d . . .
C27 C 0.0706(3) 0.6722(3) -0.03113(9) 0.0151(9) Uani 1 1 d . . .
C28 C 0.0478(4) 0.6830(4) -0.05916(9) 0.0187(10) Uani 1 1 d . . .
H28 H 0.0607 0.7491 -0.0685 0.022 Uiso 1 1 calc R . .
C29 C 0.0056(4) 0.5945(4) -0.07313(10) 0.0238(11) Uani 1 1 d . . .
H29 H -0.0094 0.5997 -0.0924 0.029 Uiso 1 1 calc R . .
C30 C -0.0148(4) 0.4988(4) -0.05934(9) 0.0207(10) Uani 1 1 d . . .
H30 H -0.0432 0.4383 -0.0690 0.025 Uiso 1 1 calc R . .
C31 C 0.0072(3) 0.4929(3) -0.03108(9) 0.0161(9) Uani 1 1 d . . .
N32 N 0.0488(3) 0.5782(3) -0.01769(8) 0.0138(8) Uani 1 1 d . . .
C33 C -0.0135(4) 0.3994(3) -0.01255(9) 0.0167(10) Uani 1 1 d . . .
C34 C -0.0513(4) 0.3006(4) -0.02167(10) 0.0217(10) Uani 1 1 d . . .
H34 H -0.0654 0.2884 -0.0408 0.026 Uiso 1 1 calc R . .
C35 C -0.0681(4) 0.2194(4) -0.00222(11) 0.0250(11) Uani 1 1 d . . .
H35 H -0.0916 0.1499 -0.0079 0.030 Uiso 1 1 calc R . .
C36 C -0.0501(4) 0.2410(4) 0.02558(10) 0.0205(11) Uani 1 1 d . . .
H36 H -0.0637 0.1873 0.0392 0.025 Uiso 1 1 calc R . .
C37 C -0.0126(3) 0.3405(4) 0.03315(10) 0.0191(10) Uani 1 1 d . . .
H37 H 0.0001 0.3545 0.0522 0.023 Uiso 1 1 calc R . .
N38 N 0.0072(3) 0.4195(3) 0.01461(8) 0.0147(8) Uani 1 1 d . . .
Cr2 Cr 0.58208(5) 0.08750(5) 0.039912(14) 0.01396(16) Uani 1 1 d . . .
N41 N 0.6466(3) 0.2300(3) 0.02588(8) 0.0158(8) Uani 1 1 d . . .
C42 C 0.6909(3) 0.3093(3) 0.04140(10) 0.0186(10) Uani 1 1 d . . .
H42 H 0.6989 0.2977 0.0608 0.022 Uiso 1 1 calc R . .
C43 C 0.7248(3) 0.4057(4) 0.03048(11) 0.0211(11) Uani 1 1 d . . .
H43 H 0.7558 0.4594 0.0421 0.025 Uiso 1 1 calc R . .
C44 C 0.7129(4) 0.4238(4) 0.00188(11) 0.0263(12) Uani 1 1 d . . .
H44 H 0.7331 0.4910 -0.0061 0.032 Uiso 1 1 calc R . .
C45 C 0.6712(4) 0.3421(4) -0.01437(11) 0.0252(11) Uani 1 1 d . . .
H45 H 0.6640 0.3524 -0.0338 0.030 Uiso 1 1 calc R . .
C46 C 0.6397(3) 0.2450(4) -0.00254(9) 0.0164(10) Uani 1 1 d . . .
C47 C 0.5996(4) 0.1513(4) -0.01714(9) 0.0187(10) Uani 1 1 d . . .
C48 C 0.5896(4) 0.1396(4) -0.04594(10) 0.0300(12) Uani 1 1 d . . .
H48 H 0.6094 0.1968 -0.0581 0.036 Uiso 1 1 calc R . .
C49 C 0.5502(5) 0.0432(4) -0.05642(11) 0.0364(14) Uani 1 1 d . . .
H49 H 0.5435 0.0338 -0.0759 0.044 Uiso 1 1 calc R . .
C50 C 0.5207(4) -0.0394(4) -0.03871(11) 0.0343(13) Uani 1 1 d . . .
H50 H 0.4934 -0.1052 -0.0460 0.041 Uiso 1 1 calc R . .
C51 C 0.5311(4) -0.0261(4) -0.01029(10) 0.0206(10) Uani 1 1 d . . .
N52 N 0.5694(3) 0.0694(3) 0.00054(8) 0.0149(8) Uani 1 1 d . . .
C53 C 0.5015(3) -0.1028(4) 0.01120(10) 0.0194(10) Uani 1 1 d . . .
C54 C 0.4621(4) -0.2064(4) 0.00681(12) 0.0276(12) Uani 1 1 d . . .
H54 H 0.4545 -0.2338 -0.0115 0.033 Uiso 1 1 calc R . .
C55 C 0.4344(4) -0.2686(4) 0.02929(13) 0.0331(14) Uani 1 1 d . . .
H55 H 0.4067 -0.3393 0.0265 0.040 Uiso 1 1 calc R . .
C56 C 0.4463(4) -0.2295(4) 0.05597(12) 0.0280(12) Uani 1 1 d . . .
H56 H 0.4264 -0.2723 0.0715 0.034 Uiso 1 1 calc R . .
C57 C 0.4879(4) -0.1266(4) 0.05962(11) 0.0216(10) Uani 1 1 d . . .
H57 H 0.4968 -0.0995 0.0779 0.026 Uiso 1 1 calc R . .
N58 N 0.5164(3) -0.0629(3) 0.03760(8) 0.0181(8) Uani 1 1 d . . .
N61 N 0.4335(3) 0.1547(3) 0.04956(8) 0.0156(8) Uani 1 1 d . . .
C62 C 0.3518(3) 0.1721(3) 0.03189(10) 0.0170(10) Uani 1 1 d . . .
H62 H 0.3625 0.1579 0.0127 0.020 Uiso 1 1 calc R . .
C63 C 0.2518(4) 0.2102(4) 0.04063(11) 0.0212(11) Uani 1 1 d . . .
H63 H 0.1949 0.2203 0.0277 0.025 Uiso 1 1 calc R . .
C64 C 0.2363(4) 0.2333(4) 0.06854(10) 0.0226(11) Uani 1 1 d . . .
H64 H 0.1687 0.2594 0.0749 0.027 Uiso 1 1 calc R . .
C65 C 0.3212(4) 0.2178(4) 0.08695(10) 0.0203(10) Uani 1 1 d . . .
H65 H 0.3125 0.2343 0.1061 0.024 Uiso 1 1 calc R . .
C66 C 0.4177(3) 0.1784(3) 0.07729(10) 0.0160(9) Uani 1 1 d . . .
C67 C 0.5111(3) 0.1536(3) 0.09489(9) 0.0155(9) Uani 1 1 d . . .
C68 C 0.5185(4) 0.1721(4) 0.12303(10) 0.0223(11) Uani 1 1 d . . .
H68 H 0.4597 0.2025 0.1330 0.027 Uiso 1 1 calc R . .
C69 C 0.6145(4) 0.1451(4) 0.13664(10) 0.0219(11) Uani 1 1 d . . .
H69 H 0.6210 0.1572 0.1560 0.026 Uiso 1 1 calc R . .
C70 C 0.7003(4) 0.1008(4) 0.12205(10) 0.0237(11) Uani 1 1 d . . .
H70 H 0.7660 0.0835 0.1312 0.028 Uiso 1 1 calc R . .
C71 C 0.6882(4) 0.0823(3) 0.09374(10) 0.0184(10) Uani 1 1 d . . .
N72 N 0.5950(3) 0.1106(3) 0.08093(8) 0.0159(8) Uani 1 1 d . . .
C73 C 0.7682(3) 0.0334(3) 0.07499(9) 0.0160(9) Uani 1 1 d . . .
C74 C 0.8683(3) -0.0040(4) 0.08291(10) 0.0205(10) Uani 1 1 d . . .
H74 H 0.8910 0.0024 0.1016 0.025 Uiso 1 1 calc R . .
C75 C 0.9356(4) -0.0509(4) 0.06351(11) 0.0251(11) Uani 1 1 d . . .
H75 H 1.0048 -0.0767 0.0687 0.030 Uiso 1 1 calc R . .
C76 C 0.9003(4) -0.0599(4) 0.03595(11) 0.0204(11) Uani 1 1 d . . .
H76 H 0.9449 -0.0918 0.0222 0.024 Uiso 1 1 calc R . .
C77 C 0.7991(3) -0.0211(3) 0.02943(10) 0.0161(10) Uani 1 1 d . . .
H77 H 0.7748 -0.0278 0.0108 0.019 Uiso 1 1 calc R . .
N78 N 0.7333(3) 0.0255(3) 0.04793(8) 0.0157(8) Uani 1 1 d . . .
P100 P 0.19943(12) 0.94020(12) 0.11478(3) 0.0319(3) Uani 1 1 d . . .
F101 F 0.0746(3) 0.9660(5) 0.11962(9) 0.0945(17) Uani 1 1 d . . .
F102 F 0.1689(5) 0.8303(3) 0.10158(8) 0.104(2) Uani 1 1 d . . .
F103 F 0.2063(2) 0.8858(2) 0.14473(6) 0.0354(7) Uani 1 1 d . . .
F104 F 0.2271(4) 1.0542(3) 0.12848(7) 0.0653(12) Uani 1 1 d . . .
F105 F 0.1911(3) 0.9954(3) 0.08497(6) 0.0558(10) Uani 1 1 d . . .
F106 F 0.3238(3) 0.9207(4) 0.11072(8) 0.0816(14) Uani 1 1 d . . .
P200 P 0.8067(3) 0.2268(3) 0.19984(9) 0.0254(5) Uani 0.70 1 d PD A 1
F201 F 0.7955(8) 0.2722(6) 0.16903(12) 0.034(2) Uani 0.70 1 d PD A 1
F202 F 0.6851(4) 0.1887(6) 0.20007(15) 0.048(2) Uani 0.70 1 d PD A 1
F203 F 0.7729(7) 0.3413(4) 0.21220(13) 0.071(2) Uani 0.70 1 d PD A 1
F204 F 0.9294(4) 0.2643(7) 0.19995(12) 0.0613(18) Uani 0.70 1 d PD A 1
F205 F 0.8407(6) 0.1138(5) 0.18775(15) 0.066(2) Uani 0.70 1 d PD A 1
F206 F 0.8190(7) 0.1812(8) 0.23086(13) 0.050(3) Uani 0.70 1 d PD A 1
P210 P 0.8160(7) 0.2137(8) 0.1984(2) 0.0254(5) Uani 0.30 1 d PD B 2
F211 F 0.8188(16) 0.2639(15) 0.1679(2) 0.047(8) Uani 0.30 1 d PD B 2
F212 F 0.6954(8) 0.2509(14) 0.2025(3) 0.062(6) Uani 0.30 1 d PD B 2
F213 F 0.8596(12) 0.3234(8) 0.2115(2) 0.044(3) Uani 0.30 1 d PD B 2
F214 F 0.9370(7) 0.1752(11) 0.1939(2) 0.044(3) Uani 0.30 1 d PD B 2
F215 F 0.7738(12) 0.1032(9) 0.1864(2) 0.055(5) Uani 0.30 1 d PD B 2
F216 F 0.8150(15) 0.1627(15) 0.2290(3) 0.051(8) Uani 0.30 1 d PD B 2
P300 P 0.66936(11) 0.78851(10) 0.14052(3) 0.0246(3) Uani 1 1 d . . .
F301 F 0.5652(2) 0.8631(2) 0.13616(6) 0.0325(7) Uani 1 1 d . . .
F302 F 0.7251(2) 0.8416(2) 0.11395(6) 0.0322(7) Uani 1 1 d . . .
F303 F 0.7227(2) 0.8793(2) 0.15995(6) 0.0364(7) Uani 1 1 d . . .
F304 F 0.6147(3) 0.7351(3) 0.16743(6) 0.0388(8) Uani 1 1 d . . .
F305 F 0.6162(2) 0.6972(2) 0.12130(6) 0.0306(7) Uani 1 1 d . . .
F306 F 0.7737(2) 0.7132(2) 0.14481(6) 0.0324(7) Uani 1 1 d . . .
P400 P 0.35147(11) 0.36480(10) 0.17692(3) 0.0247(3) Uani 1 1 d . . .
F401 F 0.2483(2) 0.4426(3) 0.17345(7) 0.0430(8) Uani 1 1 d . . .
F402 F 0.2885(2) 0.2702(2) 0.16110(7) 0.0410(8) Uani 1 1 d . . .
F403 F 0.3054(3) 0.3229(2) 0.20593(7) 0.0471(9) Uani 1 1 d . . .
F404 F 0.4148(3) 0.4586(2) 0.19234(7) 0.0452(9) Uani 1 1 d . . .
F405 F 0.3964(2) 0.4065(2) 0.14758(6) 0.0364(8) Uani 1 1 d . . .
F406 F 0.4535(2) 0.2869(2) 0.18015(6) 0.0335(7) Uani 1 1 d . . .
N500 N 0.8871(5) -0.0917(5) -0.03080(12) 0.0632(17) Uani 1 1 d . . .
C501 C 0.8759(5) -0.0407(5) -0.05022(15) 0.0450(16) Uani 1 1 d . . .
C502 C 0.8636(7) 0.0270(6) -0.07451(16) 0.079(3) Uani 1 1 d . . .
H50A H 0.8336 0.0970 -0.0690 0.119 Uiso 1 1 calc R . .
H50B H 0.8146 -0.0080 -0.0877 0.119 Uiso 1 1 calc R . .
H50C H 0.9341 0.0378 -0.0833 0.119 Uiso 1 1 calc R . .
N510 N -0.0831(5) 0.2745(5) 0.09566(12) 0.0688(19) Uani 1 1 d . . .
C511 C -0.0277(5) 0.2669(5) 0.11407(14) 0.0444(16) Uani 1 1 d . . .
C512 C 0.0429(5) 0.2585(5) 0.13800(14) 0.0544(18) Uani 1 1 d . . .
H51A H 0.0977 0.3154 0.1372 0.082 Uiso 1 1 calc R . .
H51B H 0.0783 0.1877 0.1380 0.082 Uiso 1 1 calc R . .
H51C H 0.0003 0.2666 0.1550 0.082 Uiso 1 1 calc R . .
N520 N 0.3560(5) 0.7382(5) 0.20947(12) 0.0711(19) Uani 1 1 d . . .
C521 C 0.3570(5) 0.7143(4) 0.18672(13) 0.0412(15) Uani 1 1 d . . .
C522 C 0.3603(5) 0.6877(4) 0.15731(11) 0.0382(14) Uani 1 1 d . . .
H52A H 0.4021 0.7427 0.1474 0.057 Uiso 1 1 calc R . .
H52B H 0.2866 0.6856 0.1499 0.057 Uiso 1 1 calc R . .
H52C H 0.3944 0.6170 0.1548 0.057 Uiso 1 1 calc R . .
N530 N 0.5873(4) 0.4264(4) 0.09498(11) 0.0441(12) Uani 1 1 d . . .
C531 C 0.6168(4) 0.4406(4) 0.11694(13) 0.0328(13) Uani 1 1 d . . .
C532 C 0.6512(5) 0.4573(5) 0.14588(12) 0.0422(15) Uani 1 1 d . . .
H53A H 0.6285 0.5292 0.1521 0.063 Uiso 1 1 calc R . .
H53B H 0.7300 0.4516 0.1471 0.063 Uiso 1 1 calc R . .
H53C H 0.6181 0.4023 0.1577 0.063 Uiso 1 1 calc R . .

loop_
_atom_site_aniso_label
_atom_site_aniso_U_11
_atom_site_aniso_U_22
_atom_site_aniso_U_33
_atom_site_aniso_U_23
_atom_site_aniso_U_13
_atom_site_aniso_U_12
Cr1 0.0129(4) 0.0149(4) 0.0126(4) 0.0002(3) -0.0004(3) 0.0003(3)
N1 0.0128(19) 0.0151(19) 0.019(2) -0.0002(16) 0.0037(16) -0.0029(15)
C2 0.021(2) 0.015(2) 0.030(3) 0.003(2) 0.004(2) -0.0028(18)
C3 0.018(3) 0.024(3) 0.039(3) 0.004(2) 0.007(2) 0.003(2)
C4 0.012(2) 0.021(3) 0.054(4) 0.004(3) -0.003(3) 0.003(2)
C5 0.017(2) 0.019(2) 0.035(3) 0.003(2) -0.008(2) -0.0013(19)
C6 0.016(2) 0.014(2) 0.028(3) 0.001(2) -0.004(2) -0.0005(18)
C7 0.021(2) 0.015(2) 0.019(3) 0.0001(19) -0.004(2) -0.0009(19)
C8 0.025(3) 0.034(3) 0.019(3) 0.003(2) -0.009(2) -0.001(2)
C9 0.037(3) 0.044(3) 0.015(3) 0.005(2) -0.011(2) 0.000(2)
C10 0.032(3) 0.037(3) 0.017(3) 0.000(2) -0.002(2) 0.002(2)
C11 0.022(3) 0.019(2) 0.017(2) 0.0002(19) -0.002(2) -0.0011(19)
N12 0.016(2) 0.0136(19) 0.017(2) -0.0007(16) -0.0051(16) 0.0020(15)
C13 0.018(2) 0.018(2) 0.022(3) -0.004(2) 0.002(2) -0.0021(18)
C14 0.022(3) 0.034(3) 0.023(3) -0.005(2) 0.001(2) 0.006(2)
C15 0.020(3) 0.027(3) 0.029(3) -0.008(2) 0.009(2) 0.005(2)
C16 0.019(2) 0.023(3) 0.025(3) 0.001(2) -0.006(2) 0.006(2)
C17 0.015(2) 0.017(2) 0.021(3) -0.002(2) -0.003(2) -0.0020(18)
N18 0.0160(19) 0.0166(19) 0.013(2) 0.0019(16) 0.0005(16) -0.0003(15)
N21 0.0160(19) 0.0161(19) 0.013(2) -0.0015(15) -0.0013(16) 0.0044(15)
C22 0.021(2) 0.018(2) 0.019(3) -0.001(2) -0.001(2) 0.0029(19)
C23 0.023(3) 0.015(2) 0.026(3) -0.003(2) -0.002(2) -0.0027(19)
C24 0.028(3) 0.014(2) 0.032(3) 0.002(2) 0.002(2) -0.004(2)
C25 0.026(3) 0.022(3) 0.025(3) 0.002(2) -0.001(2) -0.002(2)
C26 0.012(2) 0.017(2) 0.018(2) 0.0022(19) 0.0013(18) 0.0019(17)
C27 0.010(2) 0.019(2) 0.016(2) 0.0027(19) 0.0021(18) 0.0000(17)
C28 0.023(3) 0.017(2) 0.016(2) 0.0029(19) 0.004(2) -0.0014(19)
C29 0.029(3) 0.027(3) 0.016(3) -0.002(2) -0.001(2) 0.002(2)
C30 0.023(3) 0.024(3) 0.016(3) -0.002(2) -0.007(2) 0.0023(19)
C31 0.015(2) 0.015(2) 0.018(2) -0.0021(18) 0.0002(19) -0.0017(17)
N32 0.0117(19) 0.018(2) 0.012(2) 0.0006(15) -0.0017(15) -0.0002(14)
C33 0.019(2) 0.014(2) 0.018(2) -0.0021(19) -0.0020(19) 0.0011(18)
C34 0.021(3) 0.022(3) 0.022(3) -0.005(2) -0.001(2) -0.0044(19)
C35 0.025(3) 0.017(2) 0.033(3) 0.001(2) 0.005(2) -0.005(2)
C36 0.020(2) 0.017(2) 0.025(3) 0.005(2) 0.004(2) 0.0001(19)
C37 0.016(2) 0.021(2) 0.020(3) 0.003(2) 0.0011(19) -0.0004(18)
N38 0.0117(19) 0.017(2) 0.015(2) 0.0015(16) -0.0002(15) 0.0029(14)
Cr2 0.0135(4) 0.0150(4) 0.0134(4) -0.0006(3) -0.0004(3) -0.0003(3)
N41 0.0109(18) 0.0156(19) 0.021(2) -0.0019(16) 0.0005(16) 0.0031(14)
C42 0.013(2) 0.019(2) 0.024(3) -0.002(2) 0.000(2) 0.0046(17)
C43 0.011(2) 0.018(2) 0.034(3) 0.000(2) 0.005(2) -0.0007(19)
C44 0.023(3) 0.019(3) 0.038(3) 0.006(2) 0.006(2) -0.001(2)
C45 0.019(3) 0.033(3) 0.024(3) 0.010(2) 0.000(2) 0.006(2)
C46 0.012(2) 0.023(3) 0.014(2) 0.0018(19) -0.0008(18) -0.0033(18)
C47 0.018(2) 0.026(3) 0.012(2) 0.001(2) 0.0020(19) 0.0017(19)
C48 0.035(3) 0.038(3) 0.017(3) 0.003(2) 0.002(2) -0.001(2)
C49 0.055(4) 0.038(3) 0.016(3) -0.007(2) -0.003(3) -0.002(3)
C50 0.043(3) 0.033(3) 0.027(3) -0.012(2) -0.009(3) -0.001(2)
C51 0.020(2) 0.022(3) 0.020(3) -0.007(2) -0.007(2) 0.0017(19)
N52 0.0153(19) 0.0141(19) 0.015(2) -0.0014(16) -0.0030(16) 0.0028(15)
C53 0.018(2) 0.015(2) 0.025(3) -0.008(2) -0.005(2) -0.0011(18)
C54 0.021(3) 0.017(3) 0.045(4) -0.008(2) -0.010(2) -0.002(2)
C55 0.022(3) 0.024(3) 0.053(4) 0.002(3) -0.007(3) -0.002(2)
C56 0.020(3) 0.021(3) 0.043(3) 0.009(2) 0.000(2) -0.005(2)
C57 0.021(2) 0.017(2) 0.027(3) 0.007(2) 0.003(2) -0.0011(19)
N58 0.0132(19) 0.020(2) 0.021(2) -0.0024(17) -0.0017(17) 0.0012(15)
N61 0.0135(19) 0.0151(19) 0.018(2) -0.0011(16) 0.0019(16) -0.0008(15)
C62 0.015(2) 0.019(2) 0.017(2) -0.0006(19) -0.0013(19) -0.0027(18)
C63 0.018(2) 0.023(3) 0.023(3) 0.005(2) -0.002(2) 0.0016(19)
C64 0.016(2) 0.022(3) 0.030(3) 0.001(2) 0.004(2) 0.0003(19)
C65 0.020(2) 0.021(2) 0.020(3) 0.000(2) 0.003(2) 0.0029(19)
C66 0.019(2) 0.011(2) 0.018(2) 0.0016(18) -0.0008(19) -0.0004(17)
C67 0.019(2) 0.012(2) 0.015(2) 0.0012(18) 0.0017(19) 0.0026(17)
C68 0.029(3) 0.022(3) 0.016(3) -0.006(2) 0.002(2) 0.002(2)
C69 0.026(3) 0.025(3) 0.014(3) -0.003(2) -0.002(2) 0.000(2)
C70 0.026(3) 0.026(3) 0.018(3) 0.001(2) -0.002(2) -0.002(2)
C71 0.019(2) 0.017(2) 0.019(3) 0.0019(19) -0.0008(19) -0.0002(18)
N72 0.0159(19) 0.0152(19) 0.016(2) 0.0013(16) -0.0028(16) 0.0006(15)
C73 0.016(2) 0.014(2) 0.019(2) 0.0021(19) 0.0022(19) 0.0008(18)
C74 0.016(2) 0.023(3) 0.022(3) 0.003(2) -0.006(2) 0.0010(19)
C75 0.016(2) 0.025(3) 0.034(3) 0.003(2) -0.005(2) 0.002(2)
C76 0.019(3) 0.015(2) 0.027(3) -0.004(2) -0.001(2) 0.0023(19)
C77 0.014(2) 0.017(2) 0.017(2) -0.0014(18) -0.0026(18) -0.0014(18)
N78 0.016(2) 0.0141(19) 0.017(2) 0.0014(16) -0.0010(16) -0.0008(15)
P100 0.0384(8) 0.0396(8) 0.0178(7) 0.0043(6) -0.0081(6) -0.0086(6)
F101 0.039(2) 0.189(5) 0.055(3) 0.049(3) -0.012(2) 0.012(3)
F102 0.222(6) 0.052(3) 0.037(2) 0.007(2) -0.044(3) -0.055(3)
F103 0.0418(18) 0.0448(19) 0.0196(16) 0.0100(14) -0.0089(13) -0.0018(14)
F104 0.131(4) 0.040(2) 0.026(2) -0.0042(16) -0.012(2) 0.002(2)
F105 0.090(3) 0.057(2) 0.0198(18) 0.0146(16) -0.0137(18) -0.026(2)
F106 0.047(2) 0.153(4) 0.045(3) 0.004(3) 0.015(2) 0.017(2)
P200 0.0254(9) 0.0344(12) 0.0163(8) 0.0011(8) -0.0056(7) -0.0046(8)
F201 0.031(3) 0.045(5) 0.024(4) 0.014(3) -0.008(3) -0.009(3)
F202 0.029(3) 0.084(5) 0.031(3) 0.008(4) -0.004(2) -0.022(3)
F203 0.122(6) 0.038(3) 0.053(4) -0.004(3) 0.027(4) 0.001(4)
F204 0.037(3) 0.111(6) 0.037(3) 0.035(4) -0.016(3) -0.040(4)
F205 0.099(6) 0.035(3) 0.065(5) 0.005(3) 0.040(5) 0.016(4)
F206 0.053(6) 0.083(6) 0.013(4) 0.010(4) -0.002(4) -0.024(4)
P210 0.0254(9) 0.0344(12) 0.0163(8) 0.0011(8) -0.0056(7) -0.0046(8)
F211 0.048(13) 0.077(15) 0.015(10) 0.013(9) -0.016(7) 0.007(9)
F212 0.021(7) 0.124(17) 0.040(8) -0.013(12) 0.007(6) 0.031(9)
F213 0.084(10) 0.033(7) 0.015(6) -0.008(5) -0.008(7) -0.022(7)
F214 0.038(7) 0.065(8) 0.029(7) 0.005(6) -0.012(5) 0.005(7)
F215 0.099(13) 0.056(9) 0.010(6) 0.006(5) -0.026(8) -0.037(9)
F216 0.063(16) 0.051(11) 0.041(14) 0.025(9) -0.042(11) -0.025(9)
P300 0.0306(7) 0.0250(7) 0.0180(7) -0.0035(5) 0.0056(6) 0.0018(5)
F301 0.0345(17) 0.0355(17) 0.0274(17) -0.0081(14) 0.0017(13) 0.0090(13)
F302 0.0478(18) 0.0233(15) 0.0256(16) 0.0011(13) 0.0180(14) -0.0010(13)
F303 0.0343(17) 0.0403(18) 0.0346(18) -0.0197(14) 0.0015(14) -0.0002(14)
F304 0.047(2) 0.049(2) 0.0207(17) 0.0046(15) 0.0101(14) -0.0019(15)
F305 0.0440(18) 0.0241(15) 0.0238(16) -0.0054(12) 0.0029(13) -0.0014(13)
F306 0.0342(17) 0.0357(17) 0.0274(18) -0.0039(13) -0.0004(14) 0.0089(13)
P400 0.0286(7) 0.0236(7) 0.0219(7) -0.0010(5) 0.0058(6) 0.0065(5)
F401 0.0380(18) 0.046(2) 0.045(2) 0.0059(16) 0.0133(15) 0.0210(15)
F402 0.0362(18) 0.0352(18) 0.051(2) -0.0104(15) -0.0099(15) -0.0030(14)
F403 0.072(2) 0.0350(18) 0.0341(19) 0.0110(15) 0.0282(17) 0.0112(16)
F404 0.071(2) 0.0299(18) 0.0351(19) -0.0067(15) -0.0086(17) -0.0049(16)
F405 0.0399(18) 0.0447(19) 0.0246(17) 0.0077(14) 0.0122(14) 0.0084(14)
F406 0.0366(17) 0.0318(17) 0.0323(18) -0.0032(14) -0.0065(14) 0.0130(13)
N500 0.065(4) 0.095(5) 0.029(3) -0.013(3) -0.004(3) 0.020(3)
C501 0.045(4) 0.046(4) 0.044(4) -0.024(3) 0.003(3) 0.004(3)
C502 0.114(7) 0.058(5) 0.065(6) 0.011(4) 0.026(5) 0.028(5)
N510 0.092(5) 0.084(5) 0.030(3) 0.010(3) 0.001(3) -0.033(4)
C511 0.052(4) 0.047(4) 0.035(4) 0.005(3) 0.018(3) -0.015(3)
C512 0.050(4) 0.060(4) 0.053(5) -0.004(3) 0.005(3) 0.006(3)
N520 0.081(4) 0.092(5) 0.040(4) -0.029(3) -0.018(3) 0.036(4)
C521 0.052(4) 0.031(3) 0.041(4) -0.012(3) -0.011(3) 0.015(3)
C522 0.049(4) 0.031(3) 0.034(3) 0.003(3) -0.007(3) 0.003(3)
N530 0.043(3) 0.053(3) 0.037(3) -0.007(2) -0.003(2) 0.010(2)
C531 0.029(3) 0.029(3) 0.040(4) 0.000(3) -0.002(3) 0.001(2)
C532 0.051(4) 0.036(3) 0.040(4) 0.003(3) -0.016(3) -0.002(3)

loop_
_atom_type_symbol
_atom_type_description
_atom_type_scat_dispersion_real
_atom_type_scat_dispersion_imag
_atom_type_scat_source
C C 0.0033 0.0016 'International Tables Vol C Tables 4.2.6.8 and 6.1.1.4'
H H 0.0000 0.0000 'International Tables Vol C Tables 4.2.6.8 and 6.1.1.4'
N N 0.0061 0.0033 'International Tables Vol C Tables 4.2.6.8 and 6.1.1.4'
F F 0.0171 0.0103 'International Tables Vol C Tables 4.2.6.8 and 6.1.1.4'
P P 0.1023 0.0942 'International Tables Vol C Tables 4.2.6.8 and 6.1.1.4'
Cr Cr 0.3209 0.6236 'International Tables Vol C Tables 4.2.6.8 and 6.1.1.4'

loop_
_exptl_crystal_face_index_h
_exptl_crystal_face_index_k
_exptl_crystal_face_index_l
_exptl_crystal_face_perp_dist
0.00 0.00 1.00 0.0250
0.00 0.00 -1.00 0.0250
-1.00 1.00 0.00 0.0900
2.00 -1.00 0.00 0.0900
1.00 1.00 0.00 0.1500
-1.00 -2.00 0.00 0.1500

loop_
_geom_angle_atom_site_label_1
_geom_angle_atom_site_label_2
_geom_angle_atom_site_label_3
_geom_angle
N12 Cr1 N32 179.31(16)
N12 Cr1 N1 78.94(15)
N32 Cr1 N1 101.66(15)
N12 Cr1 N18 79.28(15)
N32 Cr1 N18 100.12(15)
N1 Cr1 N18 158.19(15)
N12 Cr1 N21 101.90(15)
N32 Cr1 N21 78.43(14)
N1 Cr1 N21 92.48(14)
N18 Cr1 N21 90.95(14)
N12 Cr1 N38 101.60(15)
N32 Cr1 N38 78.07(14)
N1 Cr1 N38 92.16(14)
N18 Cr1 N38 93.23(14)
N21 Cr1 N38 156.50(15)
C2 N1 C6 118.2(4)
C2 N1 Cr1 126.5(3)
C6 N1 Cr1 115.3(3)
N1 C2 C3 123.0(5)
C2 C3 C4 118.9(5)
C5 C4 C3 119.5(5)
C4 C5 C6 119.6(5)
N1 C6 C5 120.8(4)
N1 C6 C7 113.0(4)
C5 C6 C7 126.2(4)
N12 C7 C8 120.5(4)
N12 C7 C6 112.3(4)
C8 C7 C6 127.1(4)
C9 C8 C7 119.5(5)
C8 C9 C10 119.6(5)
C11 C10 C9 119.7(5)
C10 C11 N12 121.0(4)
C10 C11 C13 127.1(5)
N12 C11 C13 111.9(4)
C7 N12 C11 119.7(4)
C7 N12 Cr1 120.3(3)
C11 N12 Cr1 120.0(3)
N18 C13 C14 120.1(4)
N18 C13 C11 114.5(4)
C14 C13 C11 125.4(5)
C15 C14 C13 119.2(5)
C14 C15 C16 119.8(4)
C17 C16 C15 119.0(4)
N18 C17 C16 122.3(5)
C17 N18 C13 119.5(4)
C17 N18 Cr1 126.3(3)
C13 N18 Cr1 114.2(3)
C22 N21 C26 118.7(4)
C22 N21 Cr1 125.9(3)
C26 N21 Cr1 115.4(3)
N21 C22 C23 122.7(5)
C22 C23 C24 119.1(5)
C23 C24 C25 119.0(4)
C26 C25 C24 119.7(5)
N21 C26 C25 120.9(4)
N21 C26 C27 114.4(4)
C25 C26 C27 124.7(4)
N32 C27 C28 120.4(4)
N32 C27 C26 112.5(4)
C28 C27 C26 127.1(4)
C27 C28 C29 118.3(4)
C30 C29 C28 120.8(5)
C29 C30 C31 118.8(4)
N32 C31 C30 120.3(4)
N32 C31 C33 113.0(4)
C30 C31 C33 126.6(4)
C31 N32 C27 121.4(4)
C31 N32 Cr1 119.3(3)
C27 N32 Cr1 119.1(3)
N38 C33 C34 122.2(4)
N38 C33 C31 113.9(4)
C34 C33 C31 123.9(4)
C33 C34 C35 118.5(5)
C36 C35 C34 119.3(4)
C37 C36 C35 119.2(4)
N38 C37 C36 122.6(4)
C37 N38 C33 118.2(4)
C37 N38 Cr1 126.2(3)
C33 N38 Cr1 115.6(3)
N52 Cr2 N72 178.50(15)
N52 Cr2 N58 78.83(15)
N72 Cr2 N58 102.50(15)
N52 Cr2 N41 78.80(15)
N72 Cr2 N41 99.88(15)
N58 Cr2 N41 157.59(16)
N52 Cr2 N78 102.52(15)
N72 Cr2 N78 78.18(14)
N58 Cr2 N78 91.85(14)
N41 Cr2 N78 91.63(14)
N52 Cr2 N61 101.33(15)
N72 Cr2 N61 78.01(15)
N58 Cr2 N61 91.45(14)
N41 Cr2 N61 94.26(14)
N78 Cr2 N61 156.12(16)
C42 N41 C46 118.4(4)
C42 N41 Cr2 126.9(3)
C46 N41 Cr2 114.7(3)
N41 C42 C43 123.0(5)
C42 C43 C44 119.0(5)
C45 C44 C43 118.6(5)
C44 C45 C46 120.5(5)
N41 C46 C45 120.4(4)
N41 C46 C47 113.3(4)
C45 C46 C47 126.3(4)
N52 C47 C48 120.9(4)
N52 C47 C46 112.5(4)
C48 C47 C46 126.6(4)
C49 C48 C47 118.8(5)
C50 C49 C48 120.4(5)
C49 C50 C51 119.9(5)
N52 C51 C50 120.6(5)
N52 C51 C53 112.2(4)
C50 C51 C53 127.1(4)
C51 N52 C47 119.4(4)
C51 N52 Cr2 120.3(3)
C47 N52 Cr2 120.3(3)
N58 C53 C54 121.3(4)
N58 C53 C51 113.0(4)
C54 C53 C51 125.7(4)
C55 C54 C53 119.1(5)
C54 C55 C56 120.7(5)
C55 C56 C57 118.7(5)
N58 C57 C56 121.8(5)
C57 N58 C53 118.4(4)
C57 N58 Cr2 126.0(3)
C53 N58 Cr2 115.6(3)
C62 N61 C66 118.2(4)
C62 N61 Cr2 126.3(3)
C66 N61 Cr2 115.4(3)
N61 C62 C63 122.3(4)
C64 C63 C62 119.1(5)
C63 C64 C65 119.1(4)
C66 C65 C64 119.4(4)
C65 C66 N61 121.8(4)
C65 C66 C67 124.4(4)
N61 C66 C67 113.8(4)
N72 C67 C68 120.4(4)
N72 C67 C66 113.7(4)
C68 C67 C66 125.9(4)
C67 C68 C69 118.6(4)
C70 C69 C68 120.5(4)
C69 C70 C71 118.6(4)
N72 C71 C70 119.8(4)
N72 C71 C73 113.5(4)
C70 C71 C73 126.7(4)
C67 N72 C71 122.1(4)
C67 N72 Cr2 119.2(3)
C71 N72 Cr2 118.8(3)
C74 C73 N78 121.4(4)
C74 C73 C71 125.0(4)
N78 C73 C71 113.6(4)
C73 C74 C75 119.8(5)
C74 C75 C76 119.2(4)
C77 C76 C75 118.1(4)
N78 C77 C76 123.5(4)
C77 N78 C73 118.1(4)
C77 N78 Cr2 126.0(3)
C73 N78 Cr2 115.8(3)
F102 P100 F106 93.0(3)
F102 P100 F105 89.5(2)
F106 P100 F105 91.0(2)
F102 P100 F104 178.3(3)
F106 P100 F104 88.7(2)
F105 P100 F104 90.45(19)
F102 P100 F103 90.82(19)
F106 P100 F103 89.7(2)
F105 P100 F103 179.2(2)
F104 P100 F103 89.24(18)
F102 P100 F101 90.0(3)
F106 P100 F101 177.0(3)
F105 P100 F101 89.0(2)
F104 P100 F101 88.3(3)
F103 P100 F101 90.23(19)
F205 P200 F202 89.6(4)
F205 P200 F204 90.3(5)
F202 P200 F204 179.3(4)
F205 P200 F203 179.6(6)
F202 P200 F203 90.7(4)
F204 P200 F203 89.4(5)
F205 P200 F201 89.5(4)
F202 P200 F201 91.7(4)
F204 P200 F201 89.0(4)
F203 P200 F201 90.7(4)
F205 P200 F206 90.4(4)
F202 P200 F206 88.8(4)
F204 P200 F206 90.5(3)
F203 P200 F206 89.4(4)
F201 P200 F206 179.5(4)
F212 P210 F215 89.2(8)
F212 P210 F214 179.2(9)
F215 P210 F214 90.1(7)
F212 P210 F213 91.3(8)
F215 P210 F213 178.2(8)
F214 P210 F213 89.4(7)
F212 P210 F211 91.2(7)
F215 P210 F211 90.4(7)
F214 P210 F211 88.4(7)
F213 P210 F211 91.4(7)
F212 P210 F216 89.6(7)
F215 P210 F216 89.7(7)
F214 P210 F216 90.8(7)
F213 P210 F216 88.5(7)
F211 P210 F216 179.2(9)
F302 P300 F301 90.34(16)
F302 P300 F305 90.23(16)
F301 P300 F305 90.02(16)
F302 P300 F303 90.14(17)
F301 P300 F303 90.22(16)
F305 P300 F303 179.56(19)
F302 P300 F304 179.29(19)
F301 P300 F304 90.23(17)
F305 P300 F304 90.20(17)
F303 P300 F304 89.44(17)
F302 P300 F306 89.67(16)
F301 P300 F306 179.8(2)
F305 P300 F306 89.73(16)
F303 P300 F306 90.03(16)
F304 P300 F306 89.76(17)
F404 P400 F403 90.20(19)
F404 P400 F406 90.30(17)
F403 P400 F406 90.05(17)
F404 P400 F402 179.4(2)
F403 P400 F402 90.34(19)
F406 P400 F402 89.42(16)
F404 P400 F405 90.35(18)
F403 P400 F405 179.3(2)
F406 P400 F405 90.34(16)
F402 P400 F405 89.11(18)
F404 P400 F401 90.18(18)
F403 P400 F401 90.12(17)
F406 P400 F401 179.5(2)
F402 P400 F401 90.10(17)
F405 P400 F401 89.49(17)
N500 C501 C502 178.2(8)
N510 C511 C512 179.1(8)
N520 C521 C522 177.8(8)
N530 C531 C532 177.9(6)

loop_
_geom_bond_atom_site_label_1
_geom_bond_atom_site_label_2
_geom_bond_distance
Cr1 N12 1.916(4)
Cr1 N32 1.997(4)
Cr1 N1 2.033(4)
Cr1 N18 2.049(4)
Cr1 N21 2.060(4)
Cr1 N38 2.069(4)
N1 C2 1.352(6)
N1 C6 1.386(6)
C2 C3 1.382(6)
C3 C4 1.388(8)
C4 C5 1.388(8)
C5 C6 1.394(6)
C6 C7 1.446(6)
C7 N12 1.377(6)
C7 C8 1.397(6)
C8 C9 1.391(7)
C9 C10 1.402(7)
C10 C11 1.376(7)
C11 N12 1.381(6)
C11 C13 1.448(6)
C13 N18 1.372(6)
C13 C14 1.409(6)
C14 C15 1.377(7)
C15 C16 1.393(7)
C16 C17 1.374(6)
C17 N18 1.349(5)
N21 C22 1.342(6)
N21 C26 1.373(6)
C22 C23 1.374(6)
C23 C24 1.386(7)
C24 C25 1.388(7)
C25 C26 1.379(6)
C26 C27 1.478(6)
C27 N32 1.360(5)
C27 C28 1.388(6)
C28 C29 1.389(6)
C29 C30 1.382(6)
C30 C31 1.392(6)
C31 N32 1.342(5)
C31 C33 1.485(6)
C33 N38 1.358(6)
C33 C34 1.383(6)
C34 C35 1.391(7)
C35 C36 1.386(7)
C36 C37 1.367(6)
C37 N38 1.349(6)
Cr2 N52 1.919(4)
Cr2 N72 2.006(4)
Cr2 N58 2.036(4)
Cr2 N41 2.053(4)
Cr2 N78 2.062(4)
Cr2 N61 2.073(4)
N41 C42 1.352(6)
N41 C46 1.386(6)
C42 C43 1.372(6)
C43 C44 1.405(7)
C44 C45 1.381(7)
C45 C46 1.387(6)
C46 C47 1.446(6)
C47 N52 1.377(6)
C47 C48 1.403(7)
C48 C49 1.385(7)
C49 C50 1.382(8)
C50 C51 1.387(7)
C51 N52 1.377(6)
C51 C53 1.454(7)
C53 N58 1.379(6)
C53 C54 1.389(6)
C54 C55 1.374(8)
C55 C56 1.384(8)
C56 C57 1.386(6)
C57 N58 1.370(6)
N61 C62 1.341(6)
N61 C66 1.383(6)
C62 C63 1.390(6)
C63 C64 1.390(7)
C64 C65 1.390(7)
C65 C66 1.372(6)
C66 C67 1.468(6)
C67 N72 1.349(5)
C67 C68 1.380(6)
C68 C69 1.399(7)
C69 C70 1.388(7)
C70 C71 1.393(6)
C71 N72 1.355(6)
C71 C73 1.472(6)
C73 C74 1.378(6)
C73 N78 1.378(6)
C74 C75 1.381(7)
C75 C76 1.404(7)
C76 C77 1.378(6)
C77 N78 1.340(6)
P100 F102 1.550(4)
P100 F106 1.572(4)
P100 F105 1.596(3)
P100 F104 1.596(4)
P100 F103 1.596(3)
P100 F101 1.597(4)
P200 F205 1.575(5)
P200 F202 1.578(5)
P200 F204 1.590(5)
P200 F203 1.594(6)
P200 F201 1.595(5)
P200 F206 1.607(5)
P210 F212 1.576(8)
P210 F215 1.576(8)
P210 F214 1.588(8)
P210 F213 1.593(8)
P210 F211 1.596(7)
P210 F216 1.607(8)
P300 F302 1.597(3)
P300 F301 1.601(3)
P300 F305 1.604(3)
P300 F303 1.606(3)
P300 F304 1.607(3)
P300 F306 1.608(3)
P400 F404 1.587(3)
P400 F403 1.598(3)
P400 F406 1.598(3)
P400 F402 1.602(3)
P400 F405 1.606(3)
P400 F401 1.610(3)
N500 C501 1.138(8)
C501 C502 1.449(10)
N510 C511 1.126(8)
C511 C512 1.452(9)
N520 C521 1.137(7)
C521 C522 1.457(8)
N530 C531 1.134(7)
C531 C532 1.475(8)
